data_7015449
loop_
_publ_author_name
'Takahashi, Yukari'
'Obara, Rena'
'Lin, Zheng-Zhong'
'Takahashi, Yukihiro'
'Naito, Toshio'
'Inabe, Tamotsu'
'Ishibashi, Shoji'
'Terakura, Kiyoyuki'

_publ_section_title
;
 Charge-transport in tin-iodide perovskite CH(3)NH(3)SnI(3): origin of
 high conductivity.
;
_journal_issue 20
_journal_name_full 'Dalton transactions (Cambridge, England : 2003)'
_journal_page_first 5563
_journal_page_last 5568
_journal_paper_doi 10.1039/c0dt01601b
_journal_volume 40
_journal_year 2011
_chemical_formula_moiety 'C H6 I3 N Sn '
_chemical_formula_sum 'C H6 I3 N Sn'
_chemical_formula_weight 531.47
_space_group_IT_number 140
_symmetry_cell_setting tetragonal
_symmetry_Int_Tables_number 140
_symmetry_space_group_name_Hall '-I 4 2c'
_symmetry_space_group_name_H-M 'I 4/m c m'
_cell_angle_alpha 90.0000
_cell_angle_beta 90.0000
_cell_angle_gamma 90.0000
_cell_formula_units_Z 4
_cell_length_a 8.7271(8)
_cell_length_b 8.7271(8)
_cell_length_c 12.5022(15)
_cell_measurement_reflns_used 7424
_cell_measurement_temperature 140.1
_cell_measurement_theta_max 27.4
_cell_measurement_theta_min 3.3
_cell_volume 952.20(17)
_computing_cell_refinement PROCESS-AUTO
_computing_data_collection PROCESS-AUTO
_computing_data_reduction CrystalStructure
_computing_publication_material 'CrystalStructure 3.8'
_computing_structure_refinement CRYSTALS
_computing_structure_solution SHELXS97
_diffrn_ambient_temperature 140
_diffrn_detector_area_resol_mean 10.00
_diffrn_measured_fraction_theta_full 0.980
_diffrn_measured_fraction_theta_max 0.980
_diffrn_measurement_device_type 'Rigaku RAXIS-RAPID'
_diffrn_measurement_method \w
_diffrn_radiation_type 'Mo K\a'
_diffrn_radiation_wavelength 0.71075
_diffrn_reflns_av_R_equivalents 0.064
_diffrn_reflns_limit_h_max 11
_diffrn_reflns_limit_h_min -11
_diffrn_reflns_limit_k_max 11
_diffrn_reflns_limit_k_min -11
_diffrn_reflns_limit_l_max 16
_diffrn_reflns_limit_l_min -16
_diffrn_reflns_number 4078
_diffrn_reflns_theta_full 27.43
_diffrn_reflns_theta_max 27.43
_exptl_absorpt_coefficient_mu 12.327
_exptl_absorpt_correction_T_max 0.292
_exptl_absorpt_correction_T_min 0.162
_exptl_absorpt_correction_type psi-scan
_exptl_absorpt_process_details '(North, Phillips & Mathews, 1968)'
_exptl_crystal_colour black
_exptl_crystal_density_diffrn 3.707
_exptl_crystal_density_method 'not measured'
_exptl_crystal_description prism
_exptl_crystal_F_000 912.00
_exptl_crystal_size_max 0.30
_exptl_crystal_size_mid 0.15
_exptl_crystal_size_min 0.10
_refine_diff_density_max 2.60
_refine_diff_density_min -2.97
_refine_ls_extinction_method none
_refine_ls_goodness_of_fit_ref 0.914
_refine_ls_hydrogen_treatment 'not included'
_refine_ls_number_parameters 9
_refine_ls_number_reflns 292
_refine_ls_R_factor_gt 0.0573
_refine_ls_shift/su_max 0.0000
_refine_ls_structure_factor_coef Fsqd
_refine_ls_weighting_details 'w = 1/[0.0200Fo^2^ + 1.5000?(Fo^2^) + 0.5000]/(4Fo^2^)'
_refine_ls_weighting_scheme calc
_refine_ls_wR_factor_ref 0.2681
_reflns_number_gt 283
_reflns_number_total 292
_reflns_threshold_expression F^2^>2.0\s(F^2^)
_cod_data_source_file c0dt01601b.txt
_cod_data_source_block '_SnI_tetragonal'
_cod_original_formula_sum 'C H6 I3 N Sn '
_cod_database_code 7015449

loop_
_symmetry_equiv_pos_site_id
_symmetry_equiv_pos_as_xyz
1 +X,+Y,+Z
2 -Y,+X,+Z
3 -X,-Y,+Z
4 +Y,-X,+Z
5 -X,+Y,1/2+Z
6 +Y,+X,1/2+Z
7 +X,-Y,1/2+Z
8 -Y,-X,1/2+Z
9 -X,-Y,-Z
10 +Y,-X,-Z
11 +X,+Y,-Z
12 -Y,+X,-Z
13 +X,-Y,1/2-Z
14 -Y,-X,1/2-Z
15 -X,+Y,1/2-Z
16 +Y,+X,1/2-Z
17 1/2+X,1/2+Y,1/2+Z
18 1/2-Y,1/2+X,1/2+Z
19 1/2-X,1/2-Y,1/2+Z
20 1/2+Y,1/2-X,1/2+Z
21 1/2-X,1/2+Y,+Z
22 1/2+Y,1/2+X,+Z
23 1/2+X,1/2-Y,+Z
24 1/2-Y,1/2-X,+Z
25 1/2-X,1/2-Y,1/2-Z
26 1/2+Y,1/2-X,1/2-Z
27 1/2+X,1/2+Y,1/2-Z
28 1/2-Y,1/2+X,1/2-Z
29 1/2+X,1/2-Y,-Z
30 1/2-Y,1/2-X,-Z
31 1/2-X,1/2+Y,-Z
32 1/2+Y,1/2+X,-Z

loop_
_atom_site_label
_atom_site_type_symbol
_atom_site_fract_x
_atom_site_fract_y
_atom_site_fract_z
_atom_site_U_iso_or_equiv
_atom_site_adp_type
_atom_site_occupancy
_atom_site_symmetry_multiplicity
_atom_site_calc_flag
_atom_site_refinement_flags
_atom_site_disorder_assembly
_atom_site_disorder_group
I(1) I 0.2910(2) 0.2090(2) 0.0000 0.0357(6) Uani 1.00 4 d S . .
I(2) I 0.0000 0.0000 0.2500 0.0240(6) Uani 1.00 8 d S . .
Sn(1) Sn 0.0000 0.0000 0.0000 0.0146(6) Uani 1.00 8 d S . .

loop_
_atom_site_aniso_label
_atom_site_aniso_U_11
_atom_site_aniso_U_22
_atom_site_aniso_U_33
_atom_site_aniso_U_12
_atom_site_aniso_U_13
_atom_site_aniso_U_23
I(1) 0.0338(11) 0.0338(11) 0.0394(13) -0.0219(8) 0.0000 0.0000
I(2) 0.0307(12) 0.0307(12) 0.0104(15) 0.0000 0.0000 0.0000
Sn(1) 0.0140(11) 0.0140(11) 0.0158(16) 0.0000 0.0000 0.0000

loop_
_atom_type_symbol
_atom_type_description
_atom_type_scat_dispersion_real
_atom_type_scat_dispersion_imag
_atom_type_scat_source
C C 0.003 0.002
;
International Tables for Crystallography
(1992, Vol. C, Tables 4.2.6.8 and 6.1.1.4)
;
H H 0.000 0.000
;
International Tables for Crystallography
(1992, Vol. C, Table 6.1.1.4)
;
N N 0.006 0.003
;
International Tables for Crystallography
(1992, Vol. C, Tables 4.2.6.8 and 6.1.1.4)
;
Sn Sn -0.654 1.425
;
International Tables for Crystallography
(1992, Vol. C, Tables 4.2.6.8 and 6.1.1.4)
;
I I -0.474 1.812
;
International Tables for Crystallography
(1992, Vol. C, Tables 4.2.6.8 and 6.1.1.4)
;

loop_
_geom_angle_atom_site_label_1
_geom_angle_atom_site_label_2
_geom_angle_atom_site_label_3
_geom_angle
_geom_angle_publ_flag
_geom_angle_site_symmetry_1
_geom_angle_site_symmetry_2
_geom_angle_site_symmetry_3
Sn(1) I(1) Sn(1) 161.35(6) yes . . 21_555
Sn(1) I(2) Sn(1) 180.0000 yes . . 5_555
I(1) Sn(1) I(1) 90.00(4) yes . . 2_555
I(1) Sn(1) I(1) 180.00(4) yes . . 3_555
I(1) Sn(1) I(1) 90.00(4) yes . . 4_555
I(1) Sn(1) I(2) 90.0000 yes . . .
I(1) Sn(1) I(2) 90.0000 yes . . 5_554
I(1) Sn(1) I(1) 90.00(4) yes 2_555 . 3_555
I(1) Sn(1) I(1) 180.00(4) yes 2_555 . 4_555
I(1) Sn(1) I(2) 90.0000 yes 2_555 . .
I(1) Sn(1) I(2) 90.0000 yes 2_555 . 5_554
I(1) Sn(1) I(1) 90.00(4) yes 3_555 . 4_555
I(1) Sn(1) I(2) 90.0000 yes 3_555 . .
I(1) Sn(1) I(2) 90.0000 yes 3_555 . 5_554
I(1) Sn(1) I(2) 90.0000 yes 4_555 . .
I(1) Sn(1) I(2) 90.0000 yes 4_555 . 5_554
I(2) Sn(1) I(2) 180.0000 yes . . 5_554

loop_
_geom_bond_atom_site_label_1
_geom_bond_atom_site_label_2
_geom_bond_distance
_geom_bond_publ_flag
_geom_bond_site_symmetry_1
_geom_bond_site_symmetry_2
I(1) Sn(1) 3.1268(18) yes . .
I(1) Sn(1) 3.1268(18) yes . 21_555
I(2) Sn(1) 3.1256 yes . .
I(2) Sn(1) 3.1256 yes . 5_555

loop_
_geom_torsion_atom_site_label_1
_geom_torsion_atom_site_label_2
_geom_torsion_atom_site_label_3
_geom_torsion_atom_site_label_4
_geom_torsion
_geom_torsion_publ_flag
_geom_torsion_site_symmetry_1
_geom_torsion_site_symmetry_2
_geom_torsion_site_symmetry_3
_geom_torsion_site_symmetry_4
Sn(1) I(1) Sn(1) I(2) 90.0 ? . . 21_555 21_555
Sn(1) I(1) Sn(1) I(2) -90.0 ? 21_555 . . .
Sn(1) I(1) Sn(1) I(2) 90.0 ? 21_555 . . 5_554
